data_2206800
loop_
_publ_author_name
'Lah, Nina'
'Leban, Ivan'

_publ_section_title
;<i>catena</i>-Poly[[[bis(3-aminopyridine-\k<i>N</i>)copper(II)]-di-\m-chloro]
 hydrate]
;
_journal_coeditor_code TK6244
_journal_issue 9
_journal_name_full 'Acta Crystallographica Section E'
_journal_page_first m1708
_journal_page_last m1710
_journal_paper_doi 10.1107/S1600536805024578
_journal_volume 61
_journal_year 2005
_chemical_formula_iupac '[Cu Cl2 (C5 H6 N2)2], H2 O'
_chemical_formula_moiety 'C10 H12 Cl2 Cu1 N4, H2 O1'
_chemical_formula_sum 'C10 H14 Cl2 Cu N4 O'
_chemical_formula_weight 338.68
_chemical_name_systematic
;
catena-Poly[[[bis(3-aminopyridine-\kN)copper(II)]-di-\m-chloro] hydrate]
;
_space_group_IT_number 148
_symmetry_cell_setting trigonal
_symmetry_space_group_name_Hall '-R 3'
_symmetry_space_group_name_H-M 'R -3 :H'
_atom_sites_solution_hydrogens geom
_atom_sites_solution_primary direct
_atom_sites_solution_secondary difmap
_audit_creation_method SHELXL-97
_cell_angle_alpha 90
_cell_angle_beta 90
_cell_angle_gamma 120
_cell_formula_units_Z 9
_cell_length_a 33.9602(7)
_cell_length_b 33.9602
_cell_length_c 3.91520(10)
_cell_measurement_reflns_used 2142
_cell_measurement_temperature 150(2)
_cell_measurement_theta_max 28.3
_cell_measurement_theta_min 1.0
_cell_volume 3910.43(13)
_computing_cell_refinement 'DENZO and SCALEPACK (Otwinowski & Minor, 1997)'
_computing_data_collection 'COLLECT (Nonius, 1998)'
_computing_data_reduction 'DENZO and SCALEPACK'
_computing_molecular_graphics 'ORTEP-3 for Windows (Farrugia, 1997)'
_computing_publication_material 'SHELXL97 and PLATON (Spek, 2003)'
_computing_structure_refinement 'SHELXL97 (Sheldrick, 1997)'
_computing_structure_solution 'SHELXS97 (Sheldrick, 1997)'
_diffrn_ambient_temperature 150(2)
_diffrn_measured_fraction_theta_full 0.999
_diffrn_measured_fraction_theta_max 0.999
_diffrn_measurement_device_type 'Nonius KappaCCD'
_diffrn_measurement_method '\w scans at \k = 55 \%'
_diffrn_radiation_monochromator graphite
_diffrn_radiation_source 'fine-focus sealed tube'
_diffrn_radiation_type MoK\a
_diffrn_radiation_wavelength 0.71073
_diffrn_reflns_av_R_equivalents 0.024
_diffrn_reflns_av_sigmaI/netI 0.035
_diffrn_reflns_limit_h_max 43
_diffrn_reflns_limit_h_min -44
_diffrn_reflns_limit_k_max 37
_diffrn_reflns_limit_k_min -36
_diffrn_reflns_limit_l_max 5
_diffrn_reflns_limit_l_min -5
_diffrn_reflns_number 3701
_diffrn_reflns_theta_full 27.5
_diffrn_reflns_theta_max 27.5
_diffrn_reflns_theta_min 1.2
_diffrn_standards_decay_% 0
_diffrn_standards_number 0
_exptl_absorpt_coefficient_mu 1.558
_exptl_absorpt_correction_type none
_exptl_crystal_colour yellow--green
_exptl_crystal_density_diffrn 1.294
_exptl_crystal_density_method 'not measured'
_exptl_crystal_description block
_exptl_crystal_F_000 1539
_exptl_crystal_size_max 0.15
_exptl_crystal_size_mid 0.10
_exptl_crystal_size_min 0.10
_refine_diff_density_max 2.21
_refine_diff_density_min -1.25
_refine_ls_extinction_coef 0.0092(12)
_refine_ls_extinction_expression Fc^*^=kFc[1+0.001xFc^2^\l^3^/sin(2\q)]^-1/4^
_refine_ls_extinction_method SHELXL97
_refine_ls_goodness_of_fit_ref 1.25
_refine_ls_hydrogen_treatment constr
_refine_ls_matrix_type full
_refine_ls_number_parameters 84
_refine_ls_number_reflns 1991
_refine_ls_number_restraints 0
_refine_ls_restrained_S_all 1.25
_refine_ls_R_factor_all 0.087
_refine_ls_R_factor_gt 0.069
_refine_ls_shift/su_max 0.002
_refine_ls_shift/su_mean 0.000
_refine_ls_structure_factor_coef Fsqd
_refine_ls_weighting_details 'calc w = 1/[\s^2^(Fo^2^)+(0.1406P)^2^+3.9571P] where P = (Fo^2^+2Fc^2^)/3'
_refine_ls_weighting_scheme calc
_refine_ls_wR_factor_gt 0.197
_refine_ls_wR_factor_ref 0.222
_reflns_number_gt 1652
_reflns_number_total 1991
_reflns_threshold_expression I>2\s(I)
_cod_data_source_file tk6244.cif
_cod_data_source_block I
_cod_depositor_comments
;
 Marking attached hydrogen atoms.

 Antanas Vaitkus,
 2017-08-07

The following automatic conversions were performed:
'_symmetry_cell_setting' value 'Trigonal' changed to 'trigonal' according
to '/home/saulius/struct/CIF-dictionaries/cif_core.dic' dictionary named
'cif_core.dic' version 2.4.1 from 2010-06-29.

Automatic conversion script
Id: cif_fix_enum 1527 2010-12-29 10:47:43Z saulius 

The following automatic conversions were performed:

'_symmetry_cell_setting' value 'Trigonal' changed to 'trigonal'
according to /home/saulius/struct/CIF-dictionaries/cif_core.dic
dictionary named 'cif_core.dic' version 2.4.1 from 2010-06-29.

Automatic conversion script
Id: cif_fix_values 1715 2011-07-08 13:25:40Z adriana 
;
_cod_original_cell_volume 3910.43(15)
_cod_original_sg_symbol_H-M 'R -3'
_cod_original_formula_sum 'C10 H14 Cl2 Cu1 N4 O'
_cod_database_code 2206800
_cod_database_fobs_code 2206800

loop_
_symmetry_equiv_pos_as_xyz
'x, y, z'
'-y, x-y, z'
'-x+y, -x, z'
'x+2/3, y+1/3, z+1/3'
'-y+2/3, x-y+1/3, z+1/3'
'-x+y+2/3, -x+1/3, z+1/3'
'x+1/3, y+2/3, z+2/3'
'-y+1/3, x-y+2/3, z+2/3'
'-x+y+1/3, -x+2/3, z+2/3'
'-x, -y, -z'
'y, -x+y, -z'
'x-y, x, -z'
'-x+2/3, -y+1/3, -z+1/3'
'y+2/3, -x+y+1/3, -z+1/3'
'x-y+2/3, x+1/3, -z+1/3'
'-x+1/3, -y+2/3, -z+2/3'
'y+1/3, -x+y+2/3, -z+2/3'
'x-y+1/3, x+2/3, -z+2/3'

loop_
_atom_site_label
_atom_site_fract_x
_atom_site_fract_y
_atom_site_fract_z
_atom_site_U_iso_or_equiv
_atom_site_adp_type
_atom_site_calc_flag
_atom_site_refinement_flags
_atom_site_occupancy
_atom_site_type_symbol
_atom_site_attached_hydrogens
Cu1 0.5000 0.0000 0.5000 0.0316(4) Uani d S 1 Cu 0
Cl1 0.56042(3) 0.04681(3) 0.8380(3) 0.0313(4) Uani d . 1 Cl 0
N1 0.48025(12) 0.04665(12) 0.4888(9) 0.0288(8) Uani d . 1 N 0
N2 0.38064(13) 0.05380(14) 0.7476(11) 0.0370(9) Uani d . 1 N 0
H2A 0.3704 0.0724 0.7444 0.044 Uiso calc R 1 H 0
H2B 0.3644 0.0271 0.8334 0.044 Uiso calc R 1 H 0
C2 0.43931(14) 0.03596(15) 0.6133(11) 0.0283(9) Uani d . 1 C 0
H2 0.4209 0.0070 0.7022 0.034 Uiso calc R 1 H 0
C3 0.42328(14) 0.06690(14) 0.6142(10) 0.0262(9) Uani d . 1 C 0
C4 0.45063(17) 0.10937(15) 0.4735(11) 0.0331(10) Uani d . 1 C 0
H4 0.4408 0.1305 0.4639 0.040 Uiso calc R 1 H 0
C5 0.49323(16) 0.12013(17) 0.3460(13) 0.0359(10) Uani d . 1 C 0
H5 0.5122 0.1486 0.2516 0.043 Uiso calc R 1 H 0
C6 0.50721(16) 0.08815(16) 0.3605(12) 0.0343(10) Uani d . 1 C 0
H6 0.5359 0.0957 0.2793 0.041 Uiso calc R 1 H 0
OW1 0.6144(6) 0.1832(6) -0.192(5) 0.128(5) Uiso d P 0.50 O 2

loop_
_atom_site_aniso_label
_atom_site_aniso_U_11
_atom_site_aniso_U_22
_atom_site_aniso_U_33
_atom_site_aniso_U_12
_atom_site_aniso_U_13
_atom_site_aniso_U_23
Cu1 0.0285(5) 0.0296(5) 0.0466(6) 0.0221(4) -0.0167(3) -0.0161(3)
Cl1 0.0267(6) 0.0316(6) 0.0394(7) 0.0175(5) -0.0122(4) -0.0122(4)
N1 0.0276(18) 0.0279(18) 0.0354(18) 0.0173(16) -0.0106(14) -0.0095(15)
N2 0.030(2) 0.037(2) 0.052(2) 0.0225(18) -0.0018(17) 0.0020(17)
C2 0.028(2) 0.027(2) 0.035(2) 0.0179(17) -0.0071(16) -0.0046(16)
C3 0.027(2) 0.028(2) 0.029(2) 0.0180(17) -0.0063(16) -0.0057(15)
C4 0.042(3) 0.032(2) 0.039(2) 0.029(2) 0.0021(19) 0.0000(18)
C5 0.036(2) 0.030(2) 0.046(3) 0.019(2) 0.0095(19) 0.0060(19)
C6 0.033(2) 0.033(2) 0.043(3) 0.021(2) 0.0029(19) -0.0021(19)

loop_
_atom_type_symbol
_atom_type_description
_atom_type_scat_dispersion_real
_atom_type_scat_dispersion_imag
_atom_type_scat_source
C C 0.0033 0.0016 'International Tables Vol C Tables 4.2.6.8 and 6.1.1.4'
H H 0.0000 0.0000 'International Tables Vol C Tables 4.2.6.8 and 6.1.1.4'
N N 0.0061 0.0033 'International Tables Vol C Tables 4.2.6.8 and 6.1.1.4'
Cl Cl 0.1484 0.1585 'International Tables Vol C Tables 4.2.6.8 and 6.1.1.4'
Cu Cu 0.3201 1.2651 'International Tables Vol C Tables 4.2.6.8 and 6.1.1.4'
O O 0.0106 0.0060 'International Tables Vol C Tables 4.2.6.8 and 6.1.1.4'

loop_
_geom_angle_atom_site_label_1
_geom_angle_atom_site_label_2
_geom_angle_atom_site_label_3
_geom_angle_site_symmetry_1
_geom_angle_site_symmetry_3
_geom_angle
_geom_angle_publ_flag
N1 Cu1 N1 10_656 . 180.00(13) no
N1 Cu1 Cl1 10_656 10_656 90.10(10) no
N1 Cu1 Cl1 . 10_656 89.90(10) no
N1 Cu1 Cl1 10_656 . 89.90(10) no
N1 Cu1 Cl1 . . 90.10(10) yes
Cl1 Cu1 Cl1 10_656 . 180.00(9) no
N1 Cu1 Cl1 10_656 10_657 88.53(11) no
N1 Cu1 Cl1 . 10_657 91.47(11) yes
Cl1 Cu1 Cl1 10_656 10_657 89.64(3) no
Cl1 Cu1 Cl1 . 10_657 90.36(3) no
N1 Cu1 Cl1 10_656 1_554 91.47(11) no
N1 Cu1 Cl1 . 1_554 88.53(11) no
Cl1 Cu1 Cl1 10_656 1_554 90.36(3) no
Cl1 Cu1 Cl1 . 1_554 89.64(3) no
Cl1 Cu1 Cl1 10_657 1_554 180.00(7) no
N1 Cu1 Cu1 10_656 1_554 91.25(10) no
N1 Cu1 Cu1 . 1_554 88.75(10) no
Cl1 Cu1 Cu1 10_656 1_554 54.63(3) no
Cl1 Cu1 Cu1 . 1_554 125.37(3) no
Cl1 Cu1 Cu1 10_657 1_554 144.273(17) no
Cl1 Cu1 Cu1 1_554 1_554 35.727(17) no
C6 N1 C2 . . 119.6(4) yes
C6 N1 Cu1 . . 121.2(3) no
C2 N1 Cu1 . . 119.3(3) no
C3 N2 H2A . . 120.0 no
C3 N2 H2B . . 120.0 no
H2A N2 H2B . . 120.0 no
N1 C2 C3 . . 122.4(4) yes
N1 C2 H2 . . 118.8 no
C3 C2 H2 . . 118.8 no
C4 C3 N2 . . 122.3(4) yes
C4 C3 C2 . . 118.1(4) yes
N2 C3 C2 . . 119.6(4) yes
C3 C4 C5 . . 118.9(4) yes
C3 C4 H4 . . 120.5 no
C5 C4 H4 . . 120.5 no
C6 C5 C4 . . 119.8(4) yes
C6 C5 H5 . . 120.1 no
C4 C5 H5 . . 120.1 no
N1 C6 C5 . . 121.2(4) yes
N1 C6 H6 . . 119.4 no
C5 C6 H6 . . 119.4 no

loop_
_geom_bond_atom_site_label_1
_geom_bond_atom_site_label_2
_geom_bond_site_symmetry_2
_geom_bond_distance
_geom_bond_publ_flag
Cu1 N1 10_656 2.006(3) no
Cu1 N1 . 2.006(3) yes
Cu1 Cl1 10_656 2.2862(9) no
Cu1 Cl1 . 2.2862(9) yes
Cu1 Cl1 10_657 3.1926(12) no
Cu1 Cl1 1_554 3.1926(12) yes
Cu1 Cu1 1_554 3.91520(10) yes
N1 C2 . 1.341(5) yes
N2 H2A . 0.8600 no
N2 H2B . 0.8600 no
C3 C4 . 1.381(6) yes
C4 C5 . 1.396(6) yes
C4 H4 . 0.9300 no
C5 C6 . 1.387(6) yes
C5 H5 . 0.9300 no
C6 H6 . 0.9300 no
N1 C6 . 1.337(6) yes
N2 C3 . 1.387(6) yes

loop_
_geom_hbond_atom_site_label_D
_geom_hbond_atom_site_label_H
_geom_hbond_atom_site_label_A
_geom_hbond_site_symmetry_A
_geom_hbond_distance_DH
_geom_hbond_distance_HA
_geom_hbond_distance_DA
_geom_hbond_angle_DHA
_geom_hbond_publ_flag
N2 H2A Cl1 17_556 0.86 2.61 3.394(4) 152 y
